data_2210862
loop_
_publ_author_name
'Hui-Yan Liu'
'Hai-Ying Wang'
'Feng Gao'
'Zai-Sheng Lu'
'De-Zhong Niu'

_publ_section_title (<i>E</i>)-<i>N</i>'-(5-Bromo-2-hydroxybenzylidene)-3,5-dimethoxybenzohydrazide
_journal_coeditor_code AT2133
_journal_issue 11
_journal_name_full 'Acta Crystallographica Section E'
_journal_page_first o5259
_journal_page_last o5260
_journal_paper_doi 10.1107/S1600536806043534
_journal_volume 62
_journal_year 2006
_chemical_formula_iupac 'C16 H15 Br N2 O4'
_chemical_formula_moiety 'C16 H15 Br N2 O4'
_chemical_formula_sum 'C16 H15 Br N2 O4'
_chemical_formula_weight 379.21
_chemical_name_systematic
;
 (E)-N'-(5-bromo-2-hydroxybenzylidene)-3,5-dimethoxybenzohydrazide
;
_space_group_IT_number 14
_symmetry_cell_setting monoclinic
_symmetry_space_group_name_Hall '-P 2ybc'
_symmetry_space_group_name_H-M 'P 1 21/c 1'
_atom_sites_solution_hydrogens geom
_atom_sites_solution_primary direct
_atom_sites_solution_secondary difmap
_audit_creation_method SHELXL-97
_cell_angle_alpha 90.00
_cell_angle_beta 104.483(3)
_cell_angle_gamma 90.00
_cell_formula_units_Z 4
_cell_length_a 11.235(2)
_cell_length_b 15.973(3)
_cell_length_c 9.2501(16)
_cell_measurement_reflns_used 1639
_cell_measurement_temperature 298(2)
_cell_measurement_theta_max 20.853
_cell_measurement_theta_min 2.265
_cell_volume 1607.2(5)
_computing_cell_refinement 'SAINT (Bruker, 1999)'
_computing_data_collection 'SMART (Bruker, 1998)'
_computing_data_reduction SAINT
_computing_molecular_graphics 'SHELXTL (Sheldrick, 1997b)'
_computing_publication_material SHELXTL
_computing_structure_refinement 'SHELXL97 (Sheldrick, 1997a)'
_computing_structure_solution 'SHELXS97 (Sheldrick, 1997a)'
_diffrn_ambient_temperature 298(2)
_diffrn_measured_fraction_theta_full 1.000
_diffrn_measured_fraction_theta_max 1.000
_diffrn_measurement_device_type 'Bruker SMART CCD area-detector'
_diffrn_measurement_method '\f and \w scans'
_diffrn_radiation_monochromator graphite
_diffrn_radiation_source 'fine-focus sealed tube'
_diffrn_radiation_type MoK\a
_diffrn_radiation_wavelength 0.71073
_diffrn_reflns_av_R_equivalents 0.0396
_diffrn_reflns_av_sigmaI/netI 0.0509
_diffrn_reflns_limit_h_max 10
_diffrn_reflns_limit_h_min -13
_diffrn_reflns_limit_k_max 16
_diffrn_reflns_limit_k_min -19
_diffrn_reflns_limit_l_max 11
_diffrn_reflns_limit_l_min -10
_diffrn_reflns_number 8371
_diffrn_reflns_theta_full 25.01
_diffrn_reflns_theta_max 25.01
_diffrn_reflns_theta_min 1.87
_diffrn_standards_decay_% 0
_diffrn_standards_number 0
_exptl_absorpt_coefficient_mu 2.579
_exptl_absorpt_correction_T_max 0.7304
_exptl_absorpt_correction_T_min 0.5321
_exptl_absorpt_correction_type multi-scan
_exptl_absorpt_process_details '(SADABS; Sheldrick, 1996)'
_exptl_crystal_colour colourless
_exptl_crystal_density_diffrn 1.567
_exptl_crystal_density_method 'not measured'
_exptl_crystal_description block
_exptl_crystal_F_000 768
_exptl_crystal_size_max 0.28
_exptl_crystal_size_mid 0.16
_exptl_crystal_size_min 0.13
_refine_diff_density_max 0.449
_refine_diff_density_min -0.521
_refine_ls_extinction_method none
_refine_ls_goodness_of_fit_ref 1.010
_refine_ls_hydrogen_treatment constr
_refine_ls_matrix_type full
_refine_ls_number_parameters 208
_refine_ls_number_reflns 2824
_refine_ls_number_restraints 0
_refine_ls_restrained_S_all 1.010
_refine_ls_R_factor_all 0.0952
_refine_ls_R_factor_gt 0.0397
_refine_ls_shift/su_max <0.000
_refine_ls_shift/su_mean <0.000
_refine_ls_structure_factor_coef Fsqd
_refine_ls_weighting_details 'calc w=1/[\s^2^(Fo^2^)+(0.0291P)^2^+1.1980P] where P=(Fo^2^+2Fc^2^)/3'
_refine_ls_weighting_scheme calc
_refine_ls_wR_factor_gt 0.0768
_refine_ls_wR_factor_ref 0.0981
_reflns_number_gt 1590
_reflns_number_total 2824
_reflns_threshold_expression I>2\s(I)
_cod_data_source_file at2133.cif
_cod_data_source_block I
_cod_original_sg_symbol_H-M 'P 21/c'
_cod_database_code 2210862
_cod_database_fobs_code 2210862

loop_
_symmetry_equiv_pos_as_xyz
'x, y, z'
'-x, y+1/2, -z+1/2'
'-x, -y, -z'
'x, -y-1/2, z-1/2'

loop_
_atom_site_type_symbol
_atom_site_label
_atom_site_fract_x
_atom_site_fract_y
_atom_site_fract_z
_atom_site_U_iso_or_equiv
_atom_site_adp_type
_atom_site_calc_flag
_atom_site_refinement_flags
_atom_site_occupancy
Br Br1 0.42650(5) 1.21539(3) 0.43921(7) 0.0935(3) Uani d . 1
N N1 0.2731(3) 0.83944(19) 0.5746(3) 0.0455(8) Uani d . 1
N N2 0.2183(3) 0.77311(18) 0.4876(3) 0.0473(8) Uani d . 1
H H2 0.1975 0.7780 0.3920 0.057 Uiso calc R 1
O O1 0.4072(3) 0.91282(19) 0.8199(3) 0.0695(8) Uani d . 1
H H1 0.3643 0.8758 0.7718 0.104 Uiso calc R 1
O O2 0.2215(3) 0.69118(15) 0.6869(3) 0.0618(8) Uani d . 1
O O3 0.1522(3) 0.40314(18) 0.4269(4) 0.0813(9) Uani d . 1
O O4 -0.0570(3) 0.5923(2) 0.0727(3) 0.0860(10) Uani d . 1
C C1 0.2843(3) 0.9066(2) 0.5041(4) 0.0459(9) Uani d . 1
H H1A 0.2499 0.9089 0.4017 0.055 Uiso calc R 1
C C2 0.3489(3) 0.9790(2) 0.5788(4) 0.0452(9) Uani d . 1
C C3 0.4088(4) 0.9795(3) 0.7307(5) 0.0528(10) Uani d . 1
C C4 0.4750(4) 1.0498(3) 0.7927(5) 0.0693(13) Uani d . 1
H H4 0.5157 1.0500 0.8935 0.083 Uiso calc R 1
C C5 0.4809(4) 1.1188(3) 0.7066(6) 0.0711(14) Uani d . 1
H H5 0.5260 1.1654 0.7490 0.085 Uiso calc R 1
C C6 0.4200(4) 1.1193(3) 0.5572(6) 0.0616(12) Uani d . 1
C C7 0.3559(4) 1.0501(2) 0.4948(5) 0.0543(11) Uani d . 1
H H7 0.3160 1.0505 0.3938 0.065 Uiso calc R 1
C C8 0.1971(3) 0.7009(2) 0.5513(4) 0.0444(9) Uani d . 1
C C9 0.1422(3) 0.6323(2) 0.4452(4) 0.0450(9) Uani d . 1
C C10 0.1709(3) 0.5511(2) 0.4919(4) 0.0518(10) Uani d . 1
H H10 0.2199 0.5404 0.5871 0.062 Uiso calc R 1
C C11 0.1257(4) 0.4856(3) 0.3954(5) 0.0585(11) Uani d . 1
C C12 0.0503(4) 0.5027(3) 0.2567(5) 0.0662(12) Uani d . 1
H H12 0.0194 0.4587 0.1922 0.079 Uiso calc R 1
C C13 0.0200(4) 0.5836(3) 0.2120(5) 0.0588(11) Uani d . 1
C C14 0.0660(3) 0.6498(3) 0.3057(4) 0.0504(10) Uani d . 1
H H14 0.0463 0.7048 0.2759 0.060 Uiso calc R 1
C C15 0.2308(5) 0.3837(3) 0.5680(6) 0.0841(15) Uani d . 1
H H15A 0.2421 0.3242 0.5767 0.126 Uiso calc R 1
H H15B 0.1946 0.4034 0.6454 0.126 Uiso calc R 1
H H15C 0.3089 0.4104 0.5776 0.126 Uiso calc R 1
C C16 -0.0948(4) 0.6730(3) 0.0213(5) 0.0792(14) Uani d . 1
H H16A -0.1470 0.6696 -0.0780 0.119 Uiso calc R 1
H H16B -0.0239 0.7064 0.0205 0.119 Uiso calc R 1
H H16C -0.1392 0.6982 0.0863 0.119 Uiso calc R 1

loop_
_atom_site_aniso_label
_atom_site_aniso_U_11
_atom_site_aniso_U_22
_atom_site_aniso_U_33
_atom_site_aniso_U_12
_atom_site_aniso_U_13
_atom_site_aniso_U_23
Br1 0.0913(4) 0.0516(3) 0.1510(6) 0.0003(3) 0.0553(4) 0.0128(3)
N1 0.056(2) 0.043(2) 0.0379(18) -0.0056(15) 0.0121(16) -0.0079(16)
N2 0.065(2) 0.046(2) 0.0286(16) -0.0110(16) 0.0079(15) -0.0039(15)
O1 0.088(2) 0.073(2) 0.0424(17) -0.0177(16) 0.0080(15) -0.0085(15)
O2 0.100(2) 0.0518(18) 0.0337(16) 0.0005(15) 0.0161(15) -0.0010(13)
O3 0.103(3) 0.046(2) 0.086(2) 0.0015(17) 0.007(2) -0.0147(17)
O4 0.086(2) 0.083(3) 0.069(2) 0.0020(19) -0.0193(19) -0.0210(19)
C1 0.051(2) 0.050(3) 0.038(2) 0.0010(19) 0.0114(19) -0.003(2)
C2 0.045(2) 0.044(2) 0.048(2) 0.0021(18) 0.014(2) -0.007(2)
C3 0.056(3) 0.057(3) 0.048(3) -0.002(2) 0.018(2) -0.009(2)
C4 0.072(3) 0.075(3) 0.061(3) -0.014(3) 0.017(2) -0.026(3)
C5 0.066(3) 0.058(3) 0.099(4) -0.017(2) 0.038(3) -0.033(3)
C6 0.058(3) 0.046(3) 0.091(4) 0.001(2) 0.037(3) -0.009(2)
C7 0.056(3) 0.050(3) 0.058(3) 0.007(2) 0.015(2) -0.004(2)
C8 0.052(2) 0.045(3) 0.039(2) 0.0043(18) 0.017(2) 0.0005(19)
C9 0.049(2) 0.048(2) 0.041(2) -0.0056(18) 0.018(2) -0.0078(19)
C10 0.059(3) 0.052(3) 0.046(2) -0.006(2) 0.016(2) -0.005(2)
C11 0.061(3) 0.049(3) 0.066(3) -0.005(2) 0.017(3) -0.013(2)
C12 0.063(3) 0.066(3) 0.064(3) -0.008(2) 0.006(3) -0.026(2)
C13 0.055(3) 0.067(3) 0.051(3) -0.001(2) 0.007(2) -0.012(2)
C14 0.051(2) 0.054(2) 0.048(2) -0.0022(19) 0.015(2) -0.005(2)
C15 0.103(4) 0.047(3) 0.098(4) 0.005(3) 0.016(3) -0.002(3)
C16 0.064(3) 0.097(4) 0.066(3) -0.007(3) -0.005(2) 0.005(3)

loop_
_atom_type_symbol
_atom_type_description
_atom_type_scat_dispersion_real
_atom_type_scat_dispersion_imag
_atom_type_scat_source
C C 0.0033 0.0016 'International Tables Vol C Tables 4.2.6.8 and 6.1.1.4'
H H 0.0000 0.0000 'International Tables Vol C Tables 4.2.6.8 and 6.1.1.4'
N N 0.0061 0.0033 'International Tables Vol C Tables 4.2.6.8 and 6.1.1.4'
Br Br -0.2901 2.4595 'International Tables Vol C Tables 4.2.6.8 and 6.1.1.4'
O O 0.0106 0.0060 'International Tables Vol C Tables 4.2.6.8 and 6.1.1.4'

loop_
_geom_angle_atom_site_label_1
_geom_angle_atom_site_label_2
_geom_angle_atom_site_label_3
_geom_angle
_geom_angle_publ_flag
C1 N1 N2 115.7(3) yes
C8 N2 N1 120.4(3) yes
C8 N2 H2 119.8 ?
N1 N2 H2 119.8 ?
C3 O1 H1 109.5 ?
C11 O3 C15 117.4(3) ?
C13 O4 C16 118.6(3) ?
N1 C1 C2 121.9(3) ?
N1 C1 H1A 119.0 ?
C2 C1 H1A 119.0 ?
C7 C2 C3 118.5(4) ?
C7 C2 C1 118.6(4) ?
C3 C2 C1 122.9(4) ?
O1 C3 C4 118.2(4) ?
O1 C3 C2 122.1(4) ?
C4 C3 C2 119.6(4) ?
C5 C4 C3 120.6(4) ?
C5 C4 H4 119.7 ?
C3 C4 H4 119.7 ?
C4 C5 C6 120.1(4) ?
C4 C5 H5 119.9 ?
C6 C5 H5 119.9 ?
C7 C6 C5 119.7(4) ?
C7 C6 Br1 120.3(4) ?
C5 C6 Br1 120.0(4) ?
C6 C7 C2 121.5(4) ?
C6 C7 H7 119.2 ?
C2 C7 H7 119.2 ?
O2 C8 N2 122.6(3) yes
O2 C8 C9 121.9(3) ?
N2 C8 C9 115.5(3) ?
C10 C9 C14 121.5(4) ?
C10 C9 C8 117.2(3) ?
C14 C9 C8 121.3(3) ?
C9 C10 C11 119.2(4) ?
C9 C10 H10 120.4 ?
C11 C10 H10 120.4 ?
O3 C11 C12 116.2(4) ?
O3 C11 C10 124.4(4) ?
C12 C11 C10 119.4(4) ?
C13 C12 C11 121.0(4) ?
C13 C12 H12 119.5 ?
C11 C12 H12 119.5 ?
O4 C13 C12 115.5(4) ?
O4 C13 C14 124.2(4) ?
C12 C13 C14 120.3(4) ?
C13 C14 C9 118.4(4) ?
C13 C14 H14 120.8 ?
C9 C14 H14 120.8 ?
O3 C15 H15A 109.5 ?
O3 C15 H15B 109.5 ?
H15A C15 H15B 109.5 ?
O3 C15 H15C 109.5 ?
H15A C15 H15C 109.5 ?
H15B C15 H15C 109.5 ?
O4 C16 H16A 109.5 ?
O4 C16 H16B 109.5 ?
H16A C16 H16B 109.5 ?
O4 C16 H16C 109.5 ?
H16A C16 H16C 109.5 ?
H16B C16 H16C 109.5 ?

loop_
_geom_bond_atom_site_label_1
_geom_bond_atom_site_label_2
_geom_bond_distance
_geom_bond_publ_flag
Br1 C6 1.895(4) ?
N1 C1 1.278(4) yes
N1 N2 1.379(4) yes
N2 C8 1.343(4) yes
N2 H2 0.8600 ?
O1 C3 1.350(5) ?
O1 H1 0.8200 ?
O2 C8 1.225(4) yes
O3 C11 1.366(5) ?
O3 C15 1.415(5) ?
O4 C13 1.368(5) ?
O4 C16 1.403(5) ?
C1 C2 1.446(5) ?
C1 H1A 0.9300 ?
C2 C7 1.389(5) ?
C2 C3 1.398(5) ?
C3 C4 1.388(5) ?
C4 C5 1.372(6) ?
C4 H4 0.9300 ?
C5 C6 1.380(6) ?
C5 H5 0.9300 ?
C6 C7 1.366(5) ?
C7 H7 0.9300 ?
C8 C9 1.497(5) ?
C9 C10 1.380(5) ?
C9 C14 1.387(5) ?
C10 C11 1.387(5) ?
C10 H10 0.9300 ?
C11 C12 1.376(5) ?
C12 C13 1.373(6) ?
C12 H12 0.9300 ?
C13 C14 1.383(5) ?
C14 H14 0.9300 ?
C15 H15A 0.9600 ?
C15 H15B 0.9600 ?
C15 H15C 0.9600 ?
C16 H16A 0.9600 ?
C16 H16B 0.9600 ?
C16 H16C 0.9600 ?

loop_
_geom_hbond_atom_site_label_D
_geom_hbond_atom_site_label_H
_geom_hbond_atom_site_label_A
_geom_hbond_site_symmetry_A
_geom_hbond_distance_DH
_geom_hbond_distance_HA
_geom_hbond_distance_DA
_geom_hbond_angle_DHA
N2 H2 O2 4_575 0.86 2.04 2.848(4) 155.8
C1 H1A O2 4_575 0.93 2.51 3.242(4) 136.0
O1 H1 N1 . 0.82 1.94 2.661(4) 145.6

loop_
_cod_related_entry_id
_cod_related_entry_database
_cod_related_entry_code
1 ChemSpider 30655079
